data_7055488
loop_
_publ_author_name
'Pitarch-Jarque, Javier'
'Belda, Raquel'
'Blasco, Salvador'
'Navarro, Pilar'
'Tejero, Roberto'
'Junquera-Hern\'andez, Jos\'e Miguel'
'P\'erez-Mond\'ejar, Vicente'
'Garc\'ia-Espa\~na, Enrique'

_publ_section_title
;
 A water molecule in the interior of a 1H-pyrazole Cu2+metallocage
;
_journal_issue 7
_journal_name_full 'New J. Chem.'
_journal_page_first 5670
_journal_paper_doi 10.1039/C5NJ03234B
_journal_volume 40
_journal_year 2016
_chemical_formula_moiety '2(C20 H34 Cu2 N8), 4(Cl O4), H2 O'
_chemical_formula_sum 'C40 H70 Cl4 Cu4 N16 O17'
_chemical_formula_weight 1443.08
_chemical_name_systematic
;
 ?
;
_space_group_crystal_system monoclinic
_space_group_IT_number 15
_space_group_name_Hall '-C 2yc'
_space_group_name_H-M_alt 'C 1 2/c 1'
_symmetry_space_group_name_Hall '-C 2yc'
_symmetry_space_group_name_H-M 'C 1 2/c 1'
_atom_sites_solution_hydrogens mixed
_audit_creation_date 2015-01-06
_audit_creation_method SHELXL-97
_audit_update_record
;
2015-11-14 deposited with the CCDC.
2016-04-13 downloaded from the CCDC.
;
_cell_angle_alpha 90
_cell_angle_beta 101.7230(10)
_cell_angle_gamma 90
_cell_formula_units_Z 4
_cell_length_a 23.5030(7)
_cell_length_b 14.4620(4)
_cell_length_c 17.1670(4)
_cell_measurement_reflns_used 5800
_cell_measurement_temperature 293(2)
_cell_measurement_theta_max 26.022
_cell_measurement_theta_min 0.998
_cell_volume 5713.4(3)
_computing_cell_refinement 'HKL Scalepack (Otwinowski & Minor 1997)'
_computing_data_collection 'Collect (Bruker AXS BV, 1997-2004)'
_computing_data_reduction 'HKL Denzo and Scalepack (Otwinowski & Minor 1997)'
_computing_molecular_graphics 'Olex2 (Dolomanov et al., 2009)'
_computing_publication_material 'Olex2 (Dolomanov et al., 2009)'
_computing_structure_refinement 'ShelXL (Sheldrick, 2008)'
_computing_structure_solution Sir97
_diffrn_ambient_temperature 293(2)
_diffrn_detector_area_resol_mean 9
_diffrn_measured_fraction_theta_full 0.998
_diffrn_measured_fraction_theta_max 0.998
_diffrn_measurement_device '95mm CCD camera on \k-goniostat'
_diffrn_measurement_device_type KappaCCD
_diffrn_measurement_method CCD
_diffrn_radiation_monochromator 'horizonally mounted graphite crystal'
_diffrn_radiation_type MoK\a
_diffrn_radiation_wavelength 0.71073
_diffrn_reflns_av_R_equivalents 0.0406
_diffrn_reflns_av_unetI/netI 0.0549
_diffrn_reflns_Laue_measured_fraction_full 0.998
_diffrn_reflns_Laue_measured_fraction_max 0.998
_diffrn_reflns_limit_h_max 27
_diffrn_reflns_limit_h_min -27
_diffrn_reflns_limit_k_max 17
_diffrn_reflns_limit_k_min -17
_diffrn_reflns_limit_l_max 20
_diffrn_reflns_limit_l_min -20
_diffrn_reflns_number 9815
_diffrn_reflns_point_group_measured_fraction_full 0.998
_diffrn_reflns_point_group_measured_fraction_max 0.998
_diffrn_reflns_theta_full 25.000
_diffrn_reflns_theta_max 24.998
_diffrn_reflns_theta_min 1.770
_exptl_absorpt_coefficient_mu 1.736
_exptl_absorpt_correction_type none
_exptl_crystal_colour red
_exptl_crystal_density_diffrn 1.678
_exptl_crystal_description block
_exptl_crystal_F_000 2968
_exptl_crystal_size_max 0.3
_exptl_crystal_size_mid 0.2
_exptl_crystal_size_min 0.2
_refine_diff_density_max 1.739
_refine_diff_density_min -0.628
_refine_diff_density_rms 0.124
_refine_ls_extinction_method none
_refine_ls_goodness_of_fit_ref 1.038
_refine_ls_hydrogen_treatment constr
_refine_ls_matrix_type full
_refine_ls_number_parameters 433
_refine_ls_number_reflns 5033
_refine_ls_number_restraints 121
_refine_ls_restrained_S_all 1.054
_refine_ls_R_factor_all 0.1107
_refine_ls_R_factor_gt 0.0717
_refine_ls_shift/su_max 0.000
_refine_ls_shift/su_mean 0.000
_refine_ls_structure_factor_coef Fsqd
_refine_ls_weighting_details 'w=1/[\s^2^(Fo^2^)+(0.1381P)^2^+9.3643P] where P=(Fo^2^+2Fc^2^)/3'
_refine_ls_weighting_scheme calc
_refine_ls_wR_factor_gt 0.1991
_refine_ls_wR_factor_ref 0.2247
_reflns_Friedel_coverage 0.000
_reflns_number_gt 3225
_reflns_number_total 5033
_reflns_threshold_expression 'I > 2\s(I)'
_cod_data_source_file c5nj03234b2.cif
_cod_data_source_block COMPOUND2
_cod_depositor_comments 'Adding full bibliography for 7055486--7055490.cif.'
_cod_database_code 7055488
_shelxl_version_number SHELXL-97
_shelx_space_group_comment
;
The symmetry employed for this shelxl refinement is uniquely defined
by the following loop, which should always be used as a source of
symmetry information in preference to the above space-group names.
They are only intended as comments.
;
_olex2_refinement_description
;
1. Fixed Uiso
 At 1.2 times of:
  All C(H) groups, All C(H,H) groups, All N(H) groups
 At 1.5 times of:
  All O(H,H) groups
2. Restrained distances
 H1Bb-H7Bb
 2.1 with sigma of 0.01
3. Rigid bond restraints
 C9, C8
 with sigma for 1-2 distances of 0.005 and sigma for 1-3 distances of 0.01
 C5B, C4B
 with sigma for 1-2 distances of 0.01 and sigma for 1-3 distances of 0.01
 C2B, N4B
 with sigma for 1-2 distances of 0.01 and sigma for 1-3 distances of 0.01
 C7, C8
 with sigma for 1-2 distances of 0.01 and sigma for 1-3 distances of 0.01
 Cl3, O33
 with sigma for 1-2 distances of 0.01 and sigma for 1-3 distances of 0.01
 N3B, C6B
 with sigma for 1-2 distances of 0.01 and sigma for 1-3 distances of 0.01
 N4B, C2B
 with sigma for 1-2 distances of 0.01 and sigma for 1-3 distances of 0.01
 C10, C9
 with sigma for 1-2 distances of 0.01 and sigma for 1-3 distances of 0.01
4. Uiso/Uaniso restraints and constraints
O24B \\sim O23B \\sim O22B \\sim O21B \\sim Cl22: within 1.7A with sigma of
0.04 and sigma for terminal atoms of 0.08
N2B \\sim C5B \\sim C4B: within 1.7A with sigma of 0.04 and sigma for terminal
atoms of 0.08
N1 \\sim C2 \\sim C3: within 1.7A with sigma of 0.01 and sigma for terminal
atoms of 0.02
C7B \\sim N3B \\sim C8B: within 1.7A with sigma of 0.01 and sigma for terminal
atoms of 0.01
N3B \\sim C5B \\sim C6B: within 1.7A with sigma of 0.01 and sigma for terminal
atoms of 0.01
C7 \\sim C8 \\sim C9: within 1.7A with sigma of 0.01 and sigma for terminal
atoms of 0.02
Cl1 \\sim O12 \\sim O11: within 1.7A with sigma of 0.04 and sigma for terminal
atoms of 0.08
C1 \\sim C10 \\sim N1: within 1.7A with sigma of 0.01 and sigma for terminal
atoms of 0.01
C7B \\sim N3B \\sim C6B \\sim C5B: within 1.7A with sigma of 0.01 and sigma for
terminal atoms of 0.01
Uanis(O22) \\sim Ueq: with sigma of 0.001 and sigma for terminal atoms of 0.1
5. Others
 Fixed Sof: O33(0.5) O34(0.5) O32(0.5) O1(0.5) H1c(0.5) H1d(0.5) O24(0.5)
 O23(0.5) O22(0.5) O21(0.5) Cl2(0.5) O24B(0.5) O23B(0.5) O22B(0.5) O21B(0.5)
 Cl22(0.5)
 Fixed X: Cl1(0)
 Fixed Z: Cl1(0.75)
6.a Free rotating group:
 O1(H1c,H1d)
6.b Ternary CH refined with riding coordinates:
 N4(H4), N1(H1), N4B(H4B), N3B(H3B)
6.c Secondary CH2 refined with riding coordinates:
 C7(H7a,H7b), C6(H6a,H6b), C7B(H7Ba,H7Bb), C2(H2a,H2b), C10(H10a,H10b),
 C8B(H8Ba,H8Bb), C9B(H9Ba,H9Bb), C10B(H10c,H10d), C6B(H6Ba,H6Bb), C1(H1a,H1b),
 C8(H8a,H8b), C2B(H2Ba,H2Bb), C9(H9a,H9b), C1B(H1Ba,H1Bb)
6.d Aromatic/amide H refined with riding coordinates:
 C4(H4a), C4B(H4Ba)
;

loop_
_space_group_symop_operation_xyz
'x, y, z'
'-x, y, -z+1/2'
'x+1/2, y+1/2, z'
'-x+1/2, y+1/2, -z+1/2'
'-x, -y, -z'
'x, -y, z-1/2'
'-x+1/2, -y+1/2, -z'
'x+1/2, -y+1/2, z-1/2'

loop_
_atom_site_label
_atom_site_type_symbol
_atom_site_fract_x
_atom_site_fract_y
_atom_site_fract_z
_atom_site_U_iso_or_equiv
_atom_site_adp_type
_atom_site_occupancy
_atom_site_site_symmetry_order
_atom_site_calc_flag
_atom_site_refinement_flags_posn
_atom_site_refinement_flags_adp
_atom_site_refinement_flags_occupancy
_atom_site_disorder_assembly
_atom_site_disorder_group
Cu1 Cu -0.00178(3) 0.12839(5) 0.54043(4) 0.0447(3) Uani 1 1 d . . . . .
Cu2 Cu 0.22179(4) 0.19427(6) 0.39372(5) 0.0599(3) Uani 1 1 d . . . . .
Cl1 Cl 0.0000 0.1364(2) 0.7500 0.0629(7) Uani 1 2 d S TU P . .
N3 N 0.0620(2) -0.0451(4) 0.5099(3) 0.0478(13) Uani 1 1 d . . . . .
C7 C -0.0728(4) 0.3094(5) 0.5521(6) 0.077(2) Uani 1 1 d . U . . .
H7A H -0.0403 0.3296 0.5929 0.092 Uiso 1 1 calc R . . . .
H7B H -0.1082 0.3308 0.5671 0.092 Uiso 1 1 calc R . . . .
N2 N 0.0600(2) 0.0435(4) 0.5361(3) 0.0501(14) Uani 1 1 d . . . . .
C3 C 0.1144(3) 0.0680(5) 0.5688(4) 0.0546(17) Uani 1 1 d . U . . .
N4 N 0.0734(3) -0.2072(4) 0.4501(3) 0.0530(14) Uani 1 1 d . . . . .
H4 H 0.0805 -0.1903 0.3976 0.064 Uiso 1 1 calc R . . . .
N2B N 0.2139(3) 0.3148(4) 0.4373(4) 0.0646(17) Uani 1 1 d . U . . .
C6 C 0.1260(3) -0.1733(5) 0.5053(5) 0.0595(18) Uani 1 1 d . . . . .
H6A H 0.1594 -0.1777 0.4801 0.071 Uiso 1 1 calc R . . . .
H6B H 0.1336 -0.2110 0.5530 0.071 Uiso 1 1 calc R . . . .
N1B N 0.2321(3) 0.3525(4) 0.5092(4) 0.0625(16) Uani 1 1 d . . . . .
C4 C 0.1519(3) -0.0047(5) 0.5644(4) 0.0567(18) Uani 1 1 d . . . . .
H4A H 0.1919 -0.0063 0.5828 0.068 Uiso 1 1 calc R . . . .
N1 N 0.0680(3) 0.2163(4) 0.5780(4) 0.0663(16) Uani 1 1 d . U . . .
H1 H 0.0606 0.2569 0.6206 0.080 Uiso 1 1 calc R . . . .
C5 C 0.1168(3) -0.0738(5) 0.5268(4) 0.0487(16) Uani 1 1 d . . . . .
N4B N 0.2443(3) 0.0689(5) 0.3515(5) 0.084(2) Uani 1 1 d . U . . .
H4B H 0.2764 0.0839 0.3250 0.100 Uiso 1 1 calc R . . . .
C7B C 0.1242(5) 0.2014(8) 0.2395(7) 0.116(3) Uani 1 1 d . U . . .
H7BA H 0.1005 0.2464 0.2055 0.139 Uiso 1 1 calc R . . . .
H7BB H 0.1422 0.1620 0.2056 0.139 Uiso 1 1 calc DR . . . .
C2 C 0.1200(4) 0.1624(6) 0.6050(6) 0.076(2) Uani 1 1 d . U . . .
H2A H 0.1272 0.1570 0.6625 0.092 Uiso 1 1 calc R . . . .
H2B H 0.1529 0.1938 0.5909 0.092 Uiso 1 1 calc R . . . .
N3B N 0.1706(3) 0.2514(5) 0.2945(4) 0.0774(18) Uani 1 1 d . U . . .
H3B H 0.1990 0.2619 0.2607 0.093 Uiso 1 1 calc R . . . .
C3B C 0.2121(4) 0.4396(5) 0.5066(5) 0.067(2) Uani 1 1 d . . . . .
C5B C 0.1824(4) 0.3785(6) 0.3907(5) 0.080(2) Uani 1 1 d . U . . .
C10 C 0.0389(6) 0.3497(8) 0.4837(8) 0.111(3) Uani 1 1 d . U . . .
H10A H 0.0344 0.3831 0.5311 0.134 Uiso 1 1 calc R . . . .
H10B H 0.0547 0.3926 0.4502 0.134 Uiso 1 1 calc R . . . .
C8B C 0.0859(5) 0.1442(9) 0.2774(7) 0.110(3) Uani 1 1 d . U . . .
H8BA H 0.0609 0.1096 0.2356 0.132 Uiso 1 1 calc R . . . .
H8BB H 0.0611 0.1858 0.2998 0.132 Uiso 1 1 calc R . . . .
C9B C 0.1113(5) 0.0769(8) 0.3411(6) 0.098(3) Uani 1 1 d . . . . .
H9BA H 0.1371 0.1103 0.3830 0.117 Uiso 1 1 calc R . . . .
H9BB H 0.0799 0.0519 0.3637 0.117 Uiso 1 1 calc R . . . .
C10B C 0.1439(5) -0.0010(8) 0.3159(6) 0.109(4) Uani 1 1 d . . . . .
H10C H 0.1189 -0.0300 0.2705 0.130 Uiso 1 1 calc R . . . .
H10D H 0.1502 -0.0461 0.3586 0.130 Uiso 1 1 calc R . . . .
C6B C 0.1537(5) 0.3435(8) 0.3081(6) 0.104(3) Uani 1 1 d . U . . .
H6BA H 0.1118 0.3459 0.3025 0.125 Uiso 1 1 calc R . . . .
H6BB H 0.1642 0.3839 0.2682 0.125 Uiso 1 1 calc R . . . .
C1 C 0.0812(5) 0.2746(8) 0.5074(7) 0.102(3) Uani 1 1 d . U . . .
H1A H 0.1198 0.3009 0.5226 0.122 Uiso 1 1 calc R . . . .
H1B H 0.0808 0.2342 0.4622 0.122 Uiso 1 1 calc R . . . .
C8 C -0.0680(5) 0.3537(7) 0.4746(7) 0.105(3) Uani 1 1 d . U . . .
H8A H -0.1037 0.3424 0.4362 0.126 Uiso 1 1 calc R . . . .
H8B H -0.0642 0.4200 0.4824 0.126 Uiso 1 1 calc R . . . .
C2B C 0.2284(6) 0.4942(6) 0.5809(6) 0.113(4) Uani 1 1 d . U . . .
H2BA H 0.1942 0.5235 0.5931 0.136 Uiso 1 1 calc R . . . .
H2BB H 0.2558 0.5423 0.5740 0.136 Uiso 1 1 calc R . . . .
C4B C 0.1803(4) 0.4597(6) 0.4322(6) 0.076(2) Uani 1 1 d . U . . .
H4BA H 0.1617 0.5148 0.4142 0.092 Uiso 1 1 calc R . . . .
C9 C -0.0190(6) 0.3206(8) 0.4410(7) 0.110(3) Uani 1 1 d . U . . .
H9A H -0.0244 0.3421 0.3864 0.132 Uiso 1 1 calc R . . . .
H9B H -0.0201 0.2536 0.4397 0.132 Uiso 1 1 calc R . . . .
Cl3 Cl 0.5000 -0.0121(3) 0.2500 0.1021(12) Uani 1 2 d S TU P . .
O31 O 0.5000 -0.1112(8) 0.2500 0.128(4) Uani 1 2 d S T P . .
O33 O 0.4568(12) 0.0196(19) 0.1946(18) 0.161(11) Uani 0.5 1 d . U . . .
O34 O 0.511(3) 0.0224(17) 0.1801(11) 0.214(17) Uani 0.5 1 d . . . . .
O32 O 0.4429(17) 0.000(3) 0.256(6) 0.40(4) Uani 0.5 1 d . . . . .
O1 O 0.3715(8) 0.1109(12) 0.3173(8) 0.117(5) Uani 0.5 1 d . . . . .
H1C H 0.4008 0.1214 0.2966 0.176 Uiso 0.5 1 d G . . . .
H1D H 0.3461 0.1526 0.3031 0.176 Uiso 0.5 1 d G . . . .
O24 O 0.2892(5) 0.2465(12) 0.2545(7) 0.103(5) Uani 0.5 1 d . . . A 1
O23 O 0.2506(19) 0.147(2) 0.154(3) 0.186(18) Uani 0.5 1 d . . . A 1
O22 O 0.3324(11) 0.227(3) 0.1545(18) 0.171(12) Uani 0.5 1 d . U . A 1
O21 O 0.2356(19) 0.2961(18) 0.134(3) 0.27(3) Uani 0.5 1 d . . . A 1
Cl2 Cl 0.2781(9) 0.2286(12) 0.1682(12) 0.113(8) Uani 0.5 1 d . . . A 1
O24B O 0.2734(9) 0.187(2) 0.0780(19) 0.180(9) Uani 0.5 1 d . U . B 2
O23B O 0.275(3) 0.146(4) 0.187(3) 0.25(2) Uani 0.5 1 d . U . B 2
O22B O 0.3172(11) 0.2845(16) 0.150(2) 0.152(11) Uani 0.5 1 d . U . B 2
O21B O 0.2222(10) 0.279(2) 0.1452(13) 0.134(10) Uani 0.5 1 d . U . B 2
Cl22 Cl 0.2732(8) 0.2331(12) 0.1594(9) 0.092(6) Uani 0.5 1 d . U . B 2
O12 O 0.0023(3) 0.0801(5) 0.6831(3) 0.0810(17) Uani 1 1 d . U . . .
O11 O 0.0510(3) 0.1918(5) 0.7669(4) 0.092(2) Uani 1 1 d . U . . .
C1B C 0.2041(5) 0.0174(7) 0.2928(6) 0.097(3) Uani 1 1 d . . . . .
H1BA H 0.2216 -0.0415 0.2843 0.116 Uiso 1 1 calc R . . . .
H1BB H 0.1976 0.0510 0.2429 0.116 Uiso 1 1 calc DR . . . .

loop_
_atom_site_aniso_label
_atom_site_aniso_U_11
_atom_site_aniso_U_22
_atom_site_aniso_U_33
_atom_site_aniso_U_23
_atom_site_aniso_U_13
_atom_site_aniso_U_12
Cu1 0.0391(5) 0.0459(5) 0.0499(5) -0.0057(3) 0.0112(3) -0.0022(3)
Cu2 0.0517(6) 0.0601(6) 0.0666(6) -0.0029(4) 0.0089(4) -0.0014(4)
Cl1 0.0547(16) 0.089(2) 0.0440(14) 0.000 0.0078(11) 0.000
N3 0.038(3) 0.048(3) 0.058(3) -0.009(3) 0.010(2) 0.001(2)
C7 0.080(5) 0.046(4) 0.107(6) -0.010(4) 0.028(5) 0.011(4)
N2 0.042(3) 0.056(4) 0.052(3) -0.011(3) 0.009(2) -0.008(3)
C3 0.041(4) 0.058(4) 0.062(4) -0.012(3) 0.004(3) -0.008(3)
N4 0.057(4) 0.052(3) 0.050(3) -0.001(3) 0.013(3) 0.002(3)
N2B 0.062(4) 0.058(4) 0.069(4) 0.005(3) 0.002(3) 0.008(3)
C6 0.044(4) 0.059(4) 0.074(5) 0.001(4) 0.008(3) 0.007(3)
N1B 0.051(4) 0.046(4) 0.087(5) -0.001(3) 0.005(3) 0.005(3)
C4 0.030(4) 0.074(5) 0.064(4) -0.002(4) 0.005(3) -0.005(3)
N1 0.053(3) 0.059(3) 0.090(4) -0.024(3) 0.024(3) -0.009(3)
C5 0.037(4) 0.053(4) 0.056(4) -0.001(3) 0.008(3) 0.005(3)
N4B 0.084(5) 0.070(5) 0.097(5) -0.026(4) 0.019(4) -0.005(4)
C7B 0.092(6) 0.147(7) 0.100(6) 0.012(5) 0.000(5) -0.014(5)
C2 0.068(5) 0.065(4) 0.090(5) -0.018(4) 0.000(4) -0.013(4)
N3B 0.077(4) 0.094(4) 0.062(4) 0.009(3) 0.015(3) 0.000(4)
C3B 0.061(5) 0.047(4) 0.092(6) -0.001(4) 0.014(4) 0.005(4)
C5B 0.081(6) 0.077(5) 0.079(5) 0.006(4) 0.009(4) 0.017(4)
C10 0.118(7) 0.099(6) 0.127(7) 0.032(6) 0.049(6) -0.021(6)
C8B 0.069(6) 0.153(8) 0.101(7) 0.007(6) 0.003(5) -0.014(6)
C9B 0.094(8) 0.117(9) 0.091(7) -0.012(6) 0.039(6) -0.044(7)
C10B 0.118(9) 0.112(9) 0.093(7) -0.002(7) 0.016(6) -0.041(8)
C6B 0.116(6) 0.100(5) 0.084(5) 0.008(5) -0.005(5) 0.026(5)
C1 0.091(6) 0.098(6) 0.122(6) 0.004(5) 0.036(5) -0.018(5)
C8 0.117(6) 0.067(5) 0.130(6) 0.015(5) 0.025(5) -0.007(5)
C2B 0.157(11) 0.057(6) 0.112(8) -0.018(6) -0.007(7) 0.024(6)
C4B 0.067(5) 0.056(5) 0.103(7) 0.004(4) 0.009(5) 0.014(4)
C9 0.135(7) 0.088(6) 0.114(7) 0.020(5) 0.043(5) -0.023(6)
Cl3 0.101(3) 0.094(3) 0.103(3) 0.000 0.001(2) 0.000
O31 0.178(13) 0.101(8) 0.102(8) 0.000 0.021(8) 0.000
O33 0.087(15) 0.19(2) 0.20(2) 0.104(18) 0.008(12) 0.034(16)
O34 0.43(6) 0.129(18) 0.068(11) 0.045(11) 0.007(19) -0.02(3)
O32 0.15(3) 0.18(3) 0.95(14) -0.19(5) 0.28(6) -0.06(2)
O1 0.122(13) 0.151(14) 0.076(9) -0.010(9) 0.011(8) 0.049(11)
O24 0.075(8) 0.159(14) 0.070(8) -0.052(9) 0.007(6) -0.021(9)
O23 0.22(3) 0.077(16) 0.22(4) -0.022(19) -0.05(3) -0.063(19)
O22 0.072(14) 0.29(4) 0.162(19) 0.02(3) 0.056(13) -0.02(2)
O21 0.22(4) 0.055(12) 0.50(7) 0.06(2) -0.05(4) -0.001(17)
Cl2 0.078(9) 0.076(9) 0.196(17) -0.050(8) 0.056(9) -0.029(6)
O24B 0.108(16) 0.22(3) 0.23(2) -0.02(2) 0.063(17) 0.018(15)
O23B 0.31(6) 0.18(4) 0.23(4) 0.08(3) 0.03(4) 0.01(3)
O22B 0.085(17) 0.118(16) 0.27(3) -0.044(18) 0.088(18) -0.040(13)
O21B 0.058(11) 0.23(3) 0.112(12) -0.013(14) 0.015(9) 0.020(14)
Cl22 0.065(8) 0.111(13) 0.103(7) 0.024(7) 0.025(5) -0.014(6)
O12 0.085(4) 0.117(5) 0.041(3) -0.015(3) 0.015(3) -0.006(4)
O11 0.078(4) 0.113(5) 0.083(4) -0.017(4) 0.013(3) -0.024(4)
C1B 0.118(9) 0.089(7) 0.084(6) -0.023(5) 0.021(6) -0.001(6)

loop_
_atom_type_symbol
_atom_type_description
_atom_type_scat_dispersion_real
_atom_type_scat_dispersion_imag
_atom_type_scat_source
C C 0.0030 0.0020 'International Tables Vol C Tables 4.2.6.8 and 6.1.1.4'
H H 0.0000 0.0000 'International Tables Vol C Tables 4.2.6.8 and 6.1.1.4'
Cl Cl 0.1480 0.1590 'International Tables Vol C Tables 4.2.6.8 and 6.1.1.4'
Cu Cu 0.3200 1.2650 'International Tables Vol C Tables 4.2.6.8 and 6.1.1.4'
N N 0.0060 0.0030 'International Tables Vol C Tables 4.2.6.8 and 6.1.1.4'
O O 0.0110 0.0060 'International Tables Vol C Tables 4.2.6.8 and 6.1.1.4'

loop_
_geom_angle_atom_site_label_1
_geom_angle_atom_site_label_2
_geom_angle_atom_site_label_3
_geom_angle
_geom_angle_site_symmetry_1
_geom_angle_site_symmetry_3
N3 Cu1 N4 81.0(2) 5_556 5_556
N3 Cu1 N1 170.9(2) 5_556 .
N2 Cu1 N3 94.3(2) . 5_556
N2 Cu1 N4 173.3(2) . 5_556
N2 Cu1 N1 81.2(2) . .
N4 Cu1 N1 104.1(2) 5_556 .
N2B Cu2 N4B 170.8(3) . .
N2B Cu2 N3B 82.5(3) . .
N1B Cu2 N2B 93.7(3) 7_556 .
N1B Cu2 N4B 81.6(3) 7_556 .
N1B Cu2 N3B 176.0(3) 7_556 .
N3B Cu2 N4B 102.3(3) . .
O12 Cl1 O12 109.9(5) . 2_556
O12 Cl1 O11 108.7(3) 2_556 2_556
O12 Cl1 O11 109.1(4) . 2_556
O12 Cl1 O11 109.1(4) 2_556 .
O12 Cl1 O11 108.7(3) . .
O11 Cl1 O11 111.3(6) 2_556 .
N2 N3 Cu1 131.7(4) . 5_556
C5 N3 Cu1 119.6(4) . 5_556
C5 N3 N2 108.7(5) . .
H7A C7 H7B 107.7 . .
N4 C7 H7A 108.8 5_556 .
N4 C7 H7B 108.8 5_556 .
N4 C7 C8 113.9(8) 5_556 .
C8 C7 H7A 108.8 . .
C8 C7 H7B 108.8 . .
N3 N2 Cu1 134.0(4) . .
C3 N2 Cu1 118.8(5) . .
C3 N2 N3 107.1(5) . .
N2 C3 C4 110.0(6) . .
N2 C3 C2 114.4(6) . .
C4 C3 C2 135.5(6) . .
Cu1 N4 H4 103.2 5_556 .
C7 N4 Cu1 123.3(5) 5_556 5_556
C7 N4 H4 103.2 5_556 .
C7 N4 C6 110.4(6) 5_556 .
C6 N4 Cu1 110.8(4) . 5_556
C6 N4 H4 103.2 . .
N1B N2B Cu2 133.7(5) . .
N1B N2B C5B 107.7(6) . .
C5B N2B Cu2 118.5(6) . .
N4 C6 H6A 109.8 . .
N4 C6 H6B 109.8 . .
N4 C6 C5 109.2(6) . .
H6A C6 H6B 108.3 . .
C5 C6 H6A 109.8 . .
C5 C6 H6B 109.8 . .
N2B N1B Cu2 132.5(5) . 7_556
N2B N1B C3B 108.0(6) . .
C3B N1B Cu2 119.5(6) . 7_556
C3 C4 H4A 127.7 . .
C5 C4 C3 104.5(6) . .
C5 C4 H4A 127.7 . .
Cu1 N1 H1 110.5 . .
C2 N1 Cu1 109.4(5) . .
C2 N1 H1 110.5 . .
C2 N1 C1 104.7(7) . .
C1 N1 Cu1 111.1(6) . .
C1 N1 H1 110.5 . .
N3 C5 C6 115.2(6) . .
N3 C5 C4 109.8(6) . .
C4 C5 C6 135.0(6) . .
Cu2 N4B H4B 104.2 . .
C2B N4B Cu2 111.1(5) 7_556 .
C2B N4B H4B 104.2 7_556 .
C1B N4B Cu2 121.4(6) . .
C1B N4B H4B 104.2 . .
C1B N4B C2B 109.9(7) . 7_556
H7BA C7B H7BB 107.5 . .
N3B C7B H7BA 108.4 . .
N3B C7B H7BB 108.4 . .
C8B C7B H7BA 108.4 . .
C8B C7B H7BB 108.4 . .
C8B C7B N3B 115.5(9) . .
C3 C2 H2A 109.4 . .
C3 C2 H2B 109.4 . .
N1 C2 C3 111.3(6) . .
N1 C2 H2A 109.4 . .
N1 C2 H2B 109.4 . .
H2A C2 H2B 108.0 . .
Cu2 N3B H3B 101.5 . .
C7B N3B Cu2 124.5(6) . .
C7B N3B H3B 101.5 . .
C6B N3B Cu2 112.2(6) . .
C6B N3B C7B 111.6(8) . .
C6B N3B H3B 101.5 . .
N1B C3B C2B 116.4(8) . .
N1B C3B C4B 110.5(7) . .
C4B C3B C2B 133.1(8) . .
N2B C5B C6B 114.4(8) . .
N2B C5B C4B 110.6(8) . .
C4B C5B C6B 134.8(8) . .
H10A C10 H10B 107.5 . .
C1 C10 H10A 108.4 . .
C1 C10 H10B 108.4 . .
C9 C10 H10A 108.4 . .
C9 C10 H10B 108.4 . .
C9 C10 C1 115.5(10) . .
C7B C8B H8BA 107.3 . .
C7B C8B H8BB 107.3 . .
C7B C8B C9B 120.2(9) . .
H8BA C8B H8BB 106.9 . .
C9B C8B H8BA 107.3 . .
C9B C8B H8BB 107.3 . .
C8B C9B H9BA 108.3 . .
C8B C9B H9BB 108.3 . .
H9BA C9B H9BB 107.4 . .
C10B C9B C8B 115.9(9) . .
C10B C9B H9BA 108.3 . .
C10B C9B H9BB 108.3 . .
C9B C10B H10C 107.4 . .
C9B C10B H10D 107.4 . .
C9B C10B C1B 119.6(9) . .
H10C C10B H10D 107.0 . .
C1B C10B H10C 107.4 . .
C1B C10B H10D 107.4 . .
N3B C6B C5B 112.1(8) . .
N3B C6B H6BA 109.2 . .
N3B C6B H6BB 109.2 . .
C5B C6B H6BA 109.2 . .
C5B C6B H6BB 109.2 . .
H6BA C6B H6BB 107.9 . .
N1 C1 H1A 109.1 . .
N1 C1 H1B 109.1 . .
C10 C1 N1 112.6(8) . .
C10 C1 H1A 109.1 . .
C10 C1 H1B 109.1 . .
H1A C1 H1B 107.8 . .
C7 C8 H8A 108.6 . .
C7 C8 H8B 108.6 . .
H8A C8 H8B 107.6 . .
C9 C8 C7 114.5(9) . .
C9 C8 H8A 108.6 . .
C9 C8 H8B 108.6 . .
N4B C2B H2BA 109.8 7_556 .
N4B C2B H2BB 109.8 7_556 .
C3B C2B N4B 109.5(7) . 7_556
C3B C2B H2BA 109.8 . .
C3B C2B H2BB 109.8 . .
H2BA C2B H2BB 108.2 . .
C3B C4B C5B 103.3(7) . .
C3B C4B H4BA 128.4 . .
C5B C4B H4BA 128.4 . .
C10 C9 H9A 108.4 . .
C10 C9 H9B 108.4 . .
C8 C9 C10 115.5(11) . .
C8 C9 H9A 108.4 . .
C8 C9 H9B 108.4 . .
H9A C9 H9B 107.5 . .
O33 Cl3 O31 110.2(13) 2_655 .
O33 Cl3 O31 110.2(13) . .
O33 Cl3 O33 140(3) . 2_655
O33 Cl3 O34 104.3(17) . 2_655
O33 Cl3 O34 60.1(17) . .
O33 Cl3 O34 104.3(17) 2_655 .
O33 Cl3 O34 60.2(17) 2_655 2_655
O33 Cl3 O32 121(3) . 2_655
O33 Cl3 O32 53(4) 2_655 2_655
O33 Cl3 O32 53(4) . .
O33 Cl3 O32 121(3) 2_655 .
O34 Cl3 O31 111.3(13) . .
O34 Cl3 O31 111.3(13) 2_655 .
O34 Cl3 O34 137(3) . 2_655
O34 Cl3 O32 62(3) 2_655 .
O34 Cl3 O32 113(3) . .
O34 Cl3 O32 113(3) 2_655 2_655
O34 Cl3 O32 62(3) . 2_655
O32 Cl3 O31 97.0(15) . .
O32 Cl3 O31 97.0(15) 2_655 .
O32 Cl3 O32 166(3) . 2_655
Cl3 O33 O34 61.7(12) . .
O32 O33 Cl3 66(3) . .
O32 O33 O34 127(3) . .
Cl3 O34 O32 59(2) . 2_655
O33 O34 Cl3 58.1(18) . .
O33 O34 O32 117(4) . 2_655
Cl3 O32 O34 59(2) . 2_655
O33 O32 Cl3 61.2(19) . .
O33 O32 O34 109(3) . 2_655
H1C O1 H1D 109.5 . .
O23 Cl2 O24 109(3) . .
O23 Cl2 O21 105(3) . .
O22 Cl2 O24 101.5(19) . .
O22 Cl2 O23 113(3) . .
O22 Cl2 O21 123(3) . .
O21 Cl2 O24 105(2) . .
O23B Cl22 O24B 85(3) . .
O23B Cl22 O21B 119(3) . .
O22B Cl22 O24B 89.0(19) . .
O22B Cl22 O23B 127(3) . .
O22B Cl22 O21B 113(2) . .
O21B Cl22 O24B 102.2(17) . .
N4B C1B C10B 114.1(8) . .
N4B C1B H1BA 108.7 . .
N4B C1B H1BB 108.7 . .
C10B C1B H1BA 108.7 . .
C10B C1B H1BB 108.7 . .
H1BA C1B H1BB 107.6 . .

loop_
_geom_bond_atom_site_label_1
_geom_bond_atom_site_label_2
_geom_bond_distance
_geom_bond_site_symmetry_2
Cu1 N3 1.925(5) 5_556
Cu1 N2 1.914(6) .
Cu1 N4 2.066(6) 5_556
Cu1 N1 2.073(6) .
Cu2 N2B 1.920(6) .
Cu2 N1B 1.918(7) 7_556
Cu2 N4B 2.061(7) .
Cu2 N3B 2.049(7) .
Cl1 O12 1.417(6) .
Cl1 O12 1.417(6) 2_556
Cl1 O11 1.421(6) .
Cl1 O11 1.421(6) 2_556
N3 Cu1 1.925(5) 5_556
N3 N2 1.362(8) .
N3 C5 1.327(8) .
C7 H7A 0.9700 .
C7 H7B 0.9700 .
C7 N4 1.479(9) 5_556
C7 C8 1.502(14) .
N2 C3 1.335(8) .
C3 C4 1.383(10) .
C3 C2 1.495(11) .
N4 Cu1 2.066(6) 5_556
N4 C7 1.479(9) 5_556
N4 H4 0.9800 .
N4 C6 1.481(9) .
N2B N1B 1.338(9) .
N2B C5B 1.339(10) .
C6 H6A 0.9700 .
C6 H6B 0.9700 .
C6 C5 1.512(10) .
N1B Cu2 1.918(7) 7_556
N1B C3B 1.341(9) .
C4 H4A 0.9300 .
C4 C5 1.371(9) .
N1 H1 0.9800 .
N1 C2 1.444(11) .
N1 C1 1.557(12) .
N4B H4B 0.9800 .
N4B C2B 1.513(12) 7_556
N4B C1B 1.442(12) .
C7B H7BA 0.9700 .
C7B H7BB 0.9700 .
C7B N3B 1.479(13) .
C7B C8B 1.468(15) .
C2 H2A 0.9700 .
C2 H2B 0.9700 .
N3B H3B 0.9800 .
N3B C6B 1.422(13) .
C3B C2B 1.483(12) .
C3B C4B 1.374(12) .
C5B C6B 1.528(13) .
C5B C4B 1.380(12) .
C10 H10A 0.9700 .
C10 H10B 0.9700 .
C10 C1 1.474(16) .
C10 C9 1.469(17) .
C8B H8BA 0.9700 .
C8B H8BB 0.9700 .
C8B C9B 1.493(15) .
C9B H9BA 0.9700 .
C9B H9BB 0.9700 .
C9B C10B 1.476(16) .
C10B H10C 0.9700 .
C10B H10D 0.9700 .
C10B C1B 1.568(15) .
C6B H6BA 0.9700 .
C6B H6BB 0.9700 .
C1 H1A 0.9700 .
C1 H1B 0.9700 .
C8 H8A 0.9700 .
C8 H8B 0.9700 .
C8 C9 1.469(16) .
C2B N4B 1.513(12) 7_556
C2B H2BA 0.9700 .
C2B H2BB 0.9700 .
C4B H4BA 0.9300 .
C9 H9A 0.9700 .
C9 H9B 0.9700 .
Cl3 O31 1.434(12) .
Cl3 O33 1.325(19) 2_655
Cl3 O33 1.325(19) .
Cl3 O34 1.37(3) .
Cl3 O34 1.37(3) 2_655
Cl3 O32 1.38(3) 2_655
Cl3 O32 1.38(3) .
O33 O34 1.35(4) .
O33 O32 1.21(8) .
O34 O32 1.41(7) 2_655
O32 O34 1.41(7) 2_655
O1 H1C 0.8501 .
O1 H1D 0.8496 .
O24 Cl2 1.47(2) .
O23 Cl2 1.35(4) .
O22 Cl2 1.34(3) .
O21 Cl2 1.43(4) .
O24B Cl22 1.55(3) .
O23B Cl22 1.34(6) .
O22B Cl22 1.31(3) .
O21B Cl22 1.34(3) .
C1B H1BA 0.9700 .
C1B H1BB 0.9700 .

loop_
_geom_hbond_atom_site_label_D
_geom_hbond_atom_site_label_H
_geom_hbond_atom_site_label_A
_geom_hbond_distance_DH
_geom_hbond_distance_HA
_geom_hbond_distance_DA
_geom_hbond_angle_DHA
_geom_hbond_site_symmetry_A
N4 H4 O11 0.98 2.21 3.090(8) 148.6 6
N1 H1 O1 0.98 2.58 3.23(2) 124.3 7_556
N3B H3B O24 0.98 2.16 3.004(15) 143.9 .
N3B H3B Cl2 0.98 2.72 3.66(2) 161.0 .
N3B H3B O21B 0.98 2.18 3.08(2) 152.1 .
O1 H1C O32 0.85 2.20 2.69(4) 116.3 .
O1 H1D O24 0.85 1.97 2.81(2) 171.7 .
O1 H1D O23B 0.85 2.33 2.89(5) 124.0 .

loop_
_geom_torsion_atom_site_label_1
_geom_torsion_atom_site_label_2
_geom_torsion_atom_site_label_3
_geom_torsion_atom_site_label_4
_geom_torsion
_geom_torsion_site_symmetry_1
_geom_torsion_site_symmetry_4
Cu1 N3 N2 Cu1 2.6(9) 5_556 .
Cu1 N3 N2 C3 178.0(5) 5_556 .
Cu1 N3 C5 C6 -1.2(8) 5_556 .
Cu1 N3 C5 C4 -178.1(5) 5_556 .
Cu1 N2 C3 C4 175.9(5) . .
Cu1 N2 C3 C2 -0.6(9) . .
Cu1 N4 C6 C5 -21.7(7) 5_556 .
Cu1 N1 C2 C3 23.2(8) . .
Cu1 N1 C1 C10 75.3(10) . .
Cu2 N2B N1B Cu2 2.4(12) . 7_556
Cu2 N2B N1B C3B -177.9(6) . .
Cu2 N2B C5B C6B 3.1(11) . .
Cu2 N2B C5B C4B 178.5(6) . .
Cu2 N1B C3B C2B 0.6(11) 7_556 .
Cu2 N1B C3B C4B 179.9(6) 7_556 .
Cu2 N4B C1B C10B -53.6(11) . .
Cu2 N3B C6B C5B 5.0(12) . .
N3 N2 C3 C4 -0.4(8) . .
N3 N2 C3 C2 -176.9(6) . .
C7 N4 C6 C5 -162.0(6) 5_556 .
C7 C8 C9 C10 -70.8(12) . .
N2 N3 C5 C6 176.9(6) . .
N2 N3 C5 C4 0.0(8) . .
N2 C3 C4 C5 0.3(8) . .
N2 C3 C2 N1 -15.9(10) . .
C3 C4 C5 N3 -0.2(8) . .
C3 C4 C5 C6 -176.2(8) . .
N4 C7 C8 C9 -53.1(13) 5_556 .
N4 C6 C5 N3 15.6(8) . .
N4 C6 C5 C4 -168.5(8) . .
N2B N1B C3B C2B -179.2(9) . .
N2B N1B C3B C4B 0.2(9) . .
N2B C5B C6B N3B -5.3(14) . .
N2B C5B C4B C3B -0.5(11) . .
N1B N2B C5B C6B -174.8(8) . .
N1B N2B C5B C4B 0.6(10) . .
N1B C3B C2B N4B -10.4(13) . 7_556
N1B C3B C4B C5B 0.2(10) . .
C4 C3 C2 N1 168.8(8) . .
C5 N3 N2 Cu1 -175.2(5) . .
C5 N3 N2 C3 0.2(7) . .
C7B N3B C6B C5B 150.0(10) . .
C7B C8B C9B C10B -65.7(15) . .
C2 C3 C4 C5 175.8(9) . .
C2 N1 C1 C10 -166.7(9) . .
N3B C7B C8B C9B -50.3(16) . .
C5B N2B N1B Cu2 179.8(6) . 7_556
C5B N2B N1B C3B -0.5(9) . .
C8B C7B N3B Cu2 44.5(12) . .
C8B C7B N3B C6B -95.5(11) . .
C8B C9B C10B C1B 70.2(13) . .
C9B C10B C1B N4B 51.4(13) . .
C6B C5B C4B C3B 173.6(12) . .
C1 N1 C2 C3 -95.9(8) . .
C1 C10 C9 C8 126.5(11) . .
C2B N4B C1B C10B 78.4(11) 7_556 .
C2B C3B C4B C5B 179.4(11) . .
C4B C3B C2B N4B 170.5(9) . 7_556
C4B C5B C6B N3B -179.2(10) . .
C9 C10 C1 N1 -73.1(13) . .
Cl3 O33 O34 O32 -8(3) . 2_655
Cl3 O33 O32 O34 36(3) . 2_655
O31 Cl3 O33 O34 -103.6(16) . .
O31 Cl3 O33 O32 83(2) . .
O31 Cl3 O34 O33 102(2) . .
O31 Cl3 O34 O32 -86(3) . 2_655
O31 Cl3 O32 O33 -110(2) . .
O31 Cl3 O32 O34 110(2) . 2_655
O33 Cl3 O33 O34 76.4(16) 2_655 .
O33 Cl3 O33 O32 -97(2) 2_655 .
O33 Cl3 O34 O33 -139(3) 2_655 .
O33 Cl3 O34 O32 32(3) 2_655 2_655
O33 Cl3 O34 O32 172(4) . 2_655
O33 Cl3 O32 O33 131(4) 2_655 .
O33 Cl3 O32 O34 -139(3) . 2_655
O33 Cl3 O32 O34 -8(4) 2_655 2_655
O34 Cl3 O33 O34 137(3) 2_655 .
O34 Cl3 O33 O32 -173(3) . .
O34 Cl3 O33 O32 -36(3) 2_655 .
O34 Cl3 O34 O33 -78(2) 2_655 .
O34 Cl3 O34 O32 94(3) 2_655 2_655
O34 Cl3 O32 O33 7(3) . .
O34 Cl3 O32 O33 139(3) 2_655 .
O34 Cl3 O32 O34 -133(3) . 2_655
O34 O33 O32 Cl3 -8(3) . .
O34 O33 O32 O34 28(5) . 2_655
O32 Cl3 O33 O34 173(3) . .
O32 Cl3 O33 O34 8(4) 2_655 .
O32 Cl3 O33 O32 -165(4) 2_655 .
O32 Cl3 O34 O33 -172(4) 2_655 .
O32 Cl3 O34 O33 -6(3) . .
O32 Cl3 O34 O32 166(3) . 2_655
O32 Cl3 O32 O33 70(2) 2_655 .
O32 Cl3 O32 O34 -69.6(19) 2_655 2_655
O32 O33 O34 Cl3 8(3) . .
O32 O33 O34 O32 0(6) . 2_655
